data_8105738
loop_
_publ_author_name
'Wang, Li-li'
'Xue, De-dong'

_publ_section_title
;
 Crystal structure of 3-phenylpropyl
 2-(6-methoxynaphthalen-2-yl)propanoate, C23H24O3
;
_journal_issue 4
_journal_name_full 'Zeitschrift f\"ur Kristallographie - New Crystal Structures'
_journal_page_first 517
_journal_page_last 519
_journal_paper_doi 10.1515/ncrs-2022-0114
_journal_volume 237
_journal_year 2022
_chemical_absolute_configuration .
_chemical_formula_moiety 'C23 H24 O3'
_chemical_formula_sum 'C23 H24 O3'
_chemical_formula_weight 348.42
_space_group_crystal_system orthorhombic
_space_group_IT_number 19
_space_group_name_Hall 'P 2ac 2ab'
_space_group_name_H-M_alt 'P 21 21 21'
_atom_sites_solution_hydrogens geom
_cell_angle_alpha 90
_cell_angle_beta 90
_cell_angle_gamma 90
_cell_formula_units_Z 4
_cell_length_a 5.7576(2)
_cell_length_b 7.7223(4)
_cell_length_c 41.6710(16)
_cell_measurement_reflns_used 3984
_cell_measurement_temperature 170
_cell_measurement_theta_max 26.101
_cell_measurement_theta_min 2.682
_cell_volume 1852.77(14)
_computing_cell_refinement 'SAINT V8.40A (?, 2016)'
_computing_data_reduction 'SAINT V8.40A (?, 2016)'
_computing_molecular_graphics 'Olex2 (Dolomanov et al., 2009)'
_computing_publication_material 'Olex2 (Dolomanov et al., 2009)'
_computing_structure_refinement 'ShelXL (Sheldrick, 2015)'
_diffrn_ambient_temperature 170.0
_diffrn_measured_fraction_theta_full 0.997
_diffrn_measured_fraction_theta_max 0.996
_diffrn_measurement_device_type 'Bruker D8 VENTURE'
_diffrn_measurement_method '\f and \w scans'
_diffrn_radiation_type MoK\a
_diffrn_radiation_wavelength 0.71073
_diffrn_reflns_av_R_equivalents 0.0551
_diffrn_reflns_av_unetI/netI 0.0540
_diffrn_reflns_Laue_measured_fraction_full 0.997
_diffrn_reflns_Laue_measured_fraction_max 0.996
_diffrn_reflns_limit_h_max 6
_diffrn_reflns_limit_h_min -7
_diffrn_reflns_limit_k_max 9
_diffrn_reflns_limit_k_min -9
_diffrn_reflns_limit_l_max 52
_diffrn_reflns_limit_l_min -52
_diffrn_reflns_number 14331
_diffrn_reflns_point_group_measured_fraction_full 0.997
_diffrn_reflns_point_group_measured_fraction_max 0.996
_diffrn_reflns_theta_full 25.242
_diffrn_reflns_theta_max 26.391
_diffrn_reflns_theta_min 2.683
_diffrn_standards_number 0
_exptl_absorpt_coefficient_mu 0.081
_exptl_absorpt_correction_T_max 0.7454
_exptl_absorpt_correction_T_min 0.6600
_exptl_absorpt_correction_type multi-scan
_exptl_absorpt_process_details
'SADABS-2016/2 (Bruker,2016/2) was used for absorption correction. wR2(int) was 0.1211 before and 0.0577 after correction. The Ratio of minimum to maximum transmission is 0.8854. The \l/2 correction factor is Not present.'
_exptl_crystal_colour colourless
_exptl_crystal_colour_primary colourless
_exptl_crystal_density_diffrn 1.249
_exptl_crystal_description block
_exptl_crystal_F_000 744
_exptl_crystal_size_max 0.13
_exptl_crystal_size_mid 0.07
_exptl_crystal_size_min 0.05
_refine_diff_density_max 0.191
_refine_diff_density_min -0.216
_refine_diff_density_rms 0.045
_refine_ls_abs_structure_details
;
 Flack x determined using 923 quotients [(I+)-(I-)]/[(I+)+(I-)]
 (Parsons, Flack and Wagner, Acta Cryst. B69 (2013) 249-259).
;
_refine_ls_abs_structure_Flack 1.6(8)
_refine_ls_extinction_coef .
_refine_ls_extinction_method none
_refine_ls_goodness_of_fit_ref 1.074
_refine_ls_hydrogen_treatment constr
_refine_ls_matrix_type full
_refine_ls_number_parameters 237
_refine_ls_number_reflns 3782
_refine_ls_number_restraints 0
_refine_ls_restrained_S_all 1.074
_refine_ls_R_factor_all 0.0726
_refine_ls_R_factor_gt 0.0442
_refine_ls_shift/su_max 0.000
_refine_ls_shift/su_mean 0.000
_refine_ls_structure_factor_coef Fsqd
_refine_ls_weighting_details 'w=1/[\s^2^(Fo^2^)+(0.0411P)^2^+0.2885P] where P=(Fo^2^+2Fc^2^)/3'
_refine_ls_weighting_scheme calc
_refine_ls_wR_factor_gt 0.0882
_refine_ls_wR_factor_ref 0.1068
_reflns_Friedel_coverage 0.684
_reflns_Friedel_fraction_full 0.998
_reflns_Friedel_fraction_max 0.995
_reflns_number_gt 2873
_reflns_number_total 3782
_reflns_threshold_expression 'I > 2\s(I)'
_cod_data_source_file suppl_j_ncrs-2022-0114_suppl.cif
_cod_data_source_block 0924j5_0m
_cod_database_code 8105738
_shelx_space_group_comment
;
The symmetry employed for this shelxl refinement is uniquely defined
by the following loop, which should always be used as a source of
symmetry information in preference to the above space-group names.
They are only intended as comments.
;
_shelx_estimated_absorpt_t_max 0.996
_shelx_estimated_absorpt_t_min 0.989
_olex2_refinement_description
;
1. Fixed Uiso
 At 1.2 times of:
  All C(H) groups, All C(H,H) groups
 At 1.5 times of:
  All C(H,H,H) groups
2.a Ternary CH refined with riding coordinates:
 C11(H11)
2.b Secondary CH2 refined with riding coordinates:
 C8(H8A,H8B), C7(H7A,H7B), C9(H9A,H9B)
2.c Aromatic/amide H refined with riding coordinates:
 C19(H19), C21(H21), C14(H14), C17(H17), C22(H22), C18(H18), C1(H1), C2(H2),
 C5(H5), C3(H3), C4(H4)
2.d Idealised Me refined as rotating group:
 C23(H23A,H23B,H23C), C12(H12A,H12B,H12C)
;

loop_
_space_group_symop_operation_xyz
'x, y, z'
'-x+1/2, -y, z+1/2'
'-x, y+1/2, -z+1/2'
'x+1/2, -y+1/2, -z'

loop_
_atom_site_label
_atom_site_type_symbol
_atom_site_fract_x
_atom_site_fract_y
_atom_site_fract_z
_atom_site_U_iso_or_equiv
_atom_site_adp_type
_atom_site_occupancy
_atom_site_site_symmetry_order
_atom_site_calc_flag
_atom_site_refinement_flags_posn
_atom_site_refinement_flags_adp
_atom_site_refinement_flags_occupancy
_atom_site_disorder_assembly
_atom_site_disorder_group
O3 O 0.5870(3) -0.0573(3) 0.43290(4) 0.0320(5) Uani 1 1 d . . . . .
O2 O 0.6521(4) 0.4189(3) 0.62498(5) 0.0395(5) Uani 1 1 d . . . . .
O1 O 0.8267(4) 0.1851(3) 0.64640(6) 0.0525(7) Uani 1 1 d . . . . .
C15 C 0.4221(5) 0.0673(4) 0.52763(6) 0.0231(6) Uani 1 1 d . . . . .
C19 C 0.6897(5) -0.0718(4) 0.48950(6) 0.0244(6) Uani 1 1 d . . . . .
H19 H 0.827519 -0.135674 0.485361 0.029 Uiso 1 1 calc R . . . .
C21 C 0.2737(5) 0.1053(4) 0.50138(6) 0.0263(6) Uani 1 1 d . . . . .
H21 H 0.129344 0.161362 0.505146 0.032 Uiso 1 1 calc R . . . .
C13 C 0.5213(5) 0.0904(4) 0.58420(6) 0.0248(6) Uani 1 1 d . . . . .
C14 C 0.3731(5) 0.1241(4) 0.55921(6) 0.0251(6) Uani 1 1 d . . . . .
H14 H 0.234282 0.187066 0.563185 0.030 Uiso 1 1 calc R . . . .
C16 C 0.6320(5) -0.0241(3) 0.52141(6) 0.0230(6) Uani 1 1 d . . . . .
C20 C 0.5468(5) -0.0258(4) 0.46469(6) 0.0253(6) Uani 1 1 d . . . . .
C17 C 0.7800(5) -0.0595(4) 0.54780(6) 0.0273(6) Uani 1 1 d . . . . .
H17 H 0.919045 -0.123103 0.544395 0.033 Uiso 1 1 calc R . . . .
C22 C 0.3357(5) 0.0624(4) 0.47085(6) 0.0271(6) Uani 1 1 d . . . . .
H22 H 0.236268 0.092024 0.453499 0.033 Uiso 1 1 calc R . . . .
C10 C 0.6681(6) 0.2490(4) 0.63178(7) 0.0355(8) Uani 1 1 d . . . . .
C18 C 0.7265(5) -0.0038(4) 0.57807(6) 0.0289(7) Uani 1 1 d . . . . .
H18 H 0.829369 -0.028956 0.595275 0.035 Uiso 1 1 calc R . . . .
C11 C 0.4624(5) 0.1507(4) 0.61812(6) 0.0315(7) Uani 1 1 d . . . . .
H11 H 0.327333 0.231743 0.616827 0.038 Uiso 1 1 calc R . . . .
C23 C 0.7995(5) -0.1417(4) 0.42487(7) 0.0362(7) Uani 1 1 d . . . . .
H23A H 0.811449 -0.152717 0.401501 0.054 Uiso 1 1 calc GR . . . .
H23B H 0.802635 -0.257014 0.434664 0.054 Uiso 1 1 calc GR . . . .
H23C H 0.930414 -0.073214 0.432927 0.054 Uiso 1 1 calc GR . . . .
C8 C 0.7654(6) 0.5807(4) 0.67213(6) 0.0359(7) Uani 1 1 d . . . . .
H8A H 0.776871 0.476281 0.685815 0.043 Uiso 1 1 calc R . . . .
H8B H 0.601493 0.619542 0.672428 0.043 Uiso 1 1 calc R . . . .
C6 C 0.8418(5) 0.7606(4) 0.72073(7) 0.0311(7) Uani 1 1 d . . . . .
C7 C 0.9173(6) 0.7235(4) 0.68659(7) 0.0376(8) Uani 1 1 d . . . . .
H7A H 1.081980 0.686533 0.686409 0.045 Uiso 1 1 calc R . . . .
H7B H 0.903641 0.830073 0.673521 0.045 Uiso 1 1 calc R . . . .
C1 C 0.6373(5) 0.8505(4) 0.72672(7) 0.0354(7) Uani 1 1 d . . . . .
H1 H 0.549873 0.895201 0.709247 0.042 Uiso 1 1 calc R . . . .
C2 C 0.5594(6) 0.8757(4) 0.75768(7) 0.0390(8) Uani 1 1 d . . . . .
H2 H 0.419027 0.937194 0.761390 0.047 Uiso 1 1 calc R . . . .
C5 C 0.9678(6) 0.6981(4) 0.74661(7) 0.0362(7) Uani 1 1 d . . . . .
H5 H 1.108853 0.637307 0.742999 0.043 Uiso 1 1 calc R . . . .
C9 C 0.8299(6) 0.5325(4) 0.63827(7) 0.0426(8) Uani 1 1 d . . . . .
H9A H 0.843145 0.638331 0.624988 0.051 Uiso 1 1 calc R . . . .
H9B H 0.982028 0.472783 0.638137 0.051 Uiso 1 1 calc R . . . .
C3 C 0.6851(6) 0.8118(4) 0.78328(7) 0.0400(8) Uani 1 1 d . . . . .
H3 H 0.630820 0.828616 0.804586 0.048 Uiso 1 1 calc R . . . .
C4 C 0.8891(6) 0.7238(4) 0.77790(7) 0.0407(8) Uani 1 1 d . . . . .
H4 H 0.976486 0.680570 0.795499 0.049 Uiso 1 1 calc R . . . .
C12 C 0.3952(6) -0.0004(4) 0.63965(7) 0.0450(9) Uani 1 1 d . . . . .
H12A H 0.257425 -0.057967 0.630865 0.067 Uiso 1 1 calc GR . . . .
H12B H 0.360845 0.042539 0.661259 0.067 Uiso 1 1 calc GR . . . .
H12C H 0.524010 -0.083208 0.640677 0.067 Uiso 1 1 calc GR . . . .

loop_
_atom_site_aniso_label
_atom_site_aniso_U_11
_atom_site_aniso_U_22
_atom_site_aniso_U_33
_atom_site_aniso_U_23
_atom_site_aniso_U_13
_atom_site_aniso_U_12
O3 0.0373(11) 0.0368(12) 0.0221(10) -0.0042(9) -0.0011(8) 0.0037(10)
O2 0.0499(13) 0.0349(13) 0.0337(11) -0.0036(10) -0.0073(10) -0.0038(11)
O1 0.0573(16) 0.0445(14) 0.0556(15) -0.0102(12) -0.0254(13) 0.0118(13)
C15 0.0228(13) 0.0197(14) 0.0268(14) 0.0026(12) -0.0007(11) -0.0010(12)
C19 0.0220(13) 0.0237(15) 0.0276(14) -0.0005(12) -0.0007(12) -0.0008(13)
C21 0.0227(14) 0.0259(16) 0.0302(15) 0.0019(12) -0.0024(12) 0.0004(13)
C13 0.0288(15) 0.0212(15) 0.0244(13) -0.0003(12) -0.0011(12) -0.0023(13)
C14 0.0245(14) 0.0227(15) 0.0281(14) 0.0005(11) 0.0023(12) 0.0004(12)
C16 0.0251(14) 0.0207(14) 0.0231(13) 0.0014(11) -0.0016(11) -0.0001(12)
C20 0.0272(14) 0.0246(15) 0.0241(13) -0.0020(12) -0.0006(12) -0.0033(13)
C17 0.0246(14) 0.0263(15) 0.0311(15) -0.0017(12) -0.0036(12) 0.0032(13)
C22 0.0248(14) 0.0283(15) 0.0283(15) 0.0031(12) -0.0064(12) -0.0016(13)
C10 0.0444(19) 0.0339(18) 0.0281(15) -0.0085(13) -0.0009(14) 0.0064(16)
C18 0.0305(15) 0.0269(15) 0.0292(15) 0.0015(12) -0.0054(13) 0.0005(13)
C11 0.0364(16) 0.0342(17) 0.0239(14) -0.0017(13) -0.0021(13) 0.0028(15)
C23 0.0393(18) 0.0398(18) 0.0297(15) -0.0045(13) 0.0057(14) 0.0001(16)
C8 0.0443(17) 0.0346(17) 0.0288(15) -0.0052(14) 0.0035(13) -0.0051(16)
C6 0.0360(16) 0.0280(16) 0.0292(15) -0.0047(13) 0.0017(13) -0.0041(14)
C7 0.0388(18) 0.0408(19) 0.0331(16) -0.0053(15) 0.0031(14) -0.0044(16)
C1 0.0372(17) 0.0351(18) 0.0338(17) -0.0016(14) -0.0048(14) 0.0002(15)
C2 0.0378(17) 0.0378(19) 0.0415(18) -0.0037(15) 0.0030(15) 0.0019(16)
C5 0.0340(17) 0.0329(18) 0.0417(18) -0.0041(14) -0.0052(14) 0.0020(15)
C9 0.052(2) 0.042(2) 0.0338(17) -0.0057(15) 0.0037(15) -0.0126(18)
C3 0.050(2) 0.0394(19) 0.0308(16) -0.0016(15) 0.0088(16) -0.0018(17)
C4 0.053(2) 0.0374(19) 0.0316(16) 0.0017(14) -0.0063(15) 0.0036(17)
C12 0.059(2) 0.046(2) 0.0296(16) -0.0016(15) 0.0070(15) -0.0037(18)

loop_
_atom_type_symbol
_atom_type_description
_atom_type_scat_dispersion_real
_atom_type_scat_dispersion_imag
_atom_type_scat_source
C C 0.0033 0.0016 'International Tables Vol C Tables 4.2.6.8 and 6.1.1.4'
H H 0.0000 0.0000 'International Tables Vol C Tables 4.2.6.8 and 6.1.1.4'
O O 0.0106 0.0060 'International Tables Vol C Tables 4.2.6.8 and 6.1.1.4'

loop_
_geom_angle_atom_site_label_1
_geom_angle_atom_site_label_2
_geom_angle_atom_site_label_3
_geom_angle
_geom_angle_site_symmetry_1
_geom_angle_site_symmetry_3
C20 O3 C23 117.0(2) . .
C10 O2 C9 117.3(3) . .
C21 C15 C16 118.3(2) . .
C14 C15 C21 122.2(3) . .
C14 C15 C16 119.5(2) . .
C16 C19 H19 120.0 . .
C20 C19 H19 120.0 . .
C20 C19 C16 120.0(3) . .
C15 C21 H21 119.6 . .
C22 C21 C15 120.8(3) . .
C22 C21 H21 119.6 . .
C14 C13 C18 118.8(2) . .
C14 C13 C11 120.5(2) . .
C18 C13 C11 120.7(2) . .
C15 C14 H14 119.2 . .
C13 C14 C15 121.6(3) . .
C13 C14 H14 119.2 . .
C19 C16 C15 119.9(2) . .
C17 C16 C15 117.7(2) . .
C17 C16 C19 122.4(2) . .
O3 C20 C19 125.7(2) . .
O3 C20 C22 114.0(2) . .
C19 C20 C22 120.3(2) . .
C16 C17 H17 119.4 . .
C18 C17 C16 121.3(3) . .
C18 C17 H17 119.4 . .
C21 C22 C20 120.7(3) . .
C21 C22 H22 119.6 . .
C20 C22 H22 119.6 . .
O2 C10 C11 110.8(3) . .
O1 C10 O2 123.9(3) . .
O1 C10 C11 125.2(3) . .
C13 C18 H18 119.4 . .
C17 C18 C13 121.2(3) . .
C17 C18 H18 119.4 . .
C13 C11 H11 108.3 . .
C10 C11 C13 109.1(2) . .
C10 C11 H11 108.3 . .
C10 C11 C12 111.2(3) . .
C12 C11 C13 111.6(3) . .
C12 C11 H11 108.3 . .
O3 C23 H23A 109.5 . .
O3 C23 H23B 109.5 . .
O3 C23 H23C 109.5 . .
H23A C23 H23B 109.5 . .
H23A C23 H23C 109.5 . .
H23B C23 H23C 109.5 . .
H8A C8 H8B 107.7 . .
C7 C8 H8A 108.8 . .
C7 C8 H8B 108.8 . .
C9 C8 H8A 108.8 . .
C9 C8 H8B 108.8 . .
C9 C8 C7 113.9(3) . .
C1 C6 C7 120.4(3) . .
C5 C6 C7 121.0(3) . .
C5 C6 C1 118.5(3) . .
C8 C7 H7A 109.7 . .
C8 C7 H7B 109.7 . .
C6 C7 C8 110.0(2) . .
C6 C7 H7A 109.7 . .
C6 C7 H7B 109.7 . .
H7A C7 H7B 108.2 . .
C6 C1 H1 119.5 . .
C2 C1 C6 120.9(3) . .
C2 C1 H1 119.5 . .
C1 C2 H2 119.9 . .
C1 C2 C3 120.1(3) . .
C3 C2 H2 119.9 . .
C6 C5 H5 119.7 . .
C6 C5 C4 120.5(3) . .
C4 C5 H5 119.7 . .
O2 C9 C8 109.4(3) . .
O2 C9 H9A 109.8 . .
O2 C9 H9B 109.8 . .
C8 C9 H9A 109.8 . .
C8 C9 H9B 109.8 . .
H9A C9 H9B 108.2 . .
C2 C3 H3 120.1 . .
C4 C3 C2 119.9(3) . .
C4 C3 H3 120.1 . .
C5 C4 H4 120.0 . .
C3 C4 C5 120.0(3) . .
C3 C4 H4 120.0 . .
C11 C12 H12A 109.5 . .
C11 C12 H12B 109.5 . .
C11 C12 H12C 109.5 . .
H12A C12 H12B 109.5 . .
H12A C12 H12C 109.5 . .
H12B C12 H12C 109.5 . .

loop_
_geom_bond_atom_site_label_1
_geom_bond_atom_site_label_2
_geom_bond_distance
_geom_bond_site_symmetry_2
O3 C20 1.367(3) .
O3 C23 1.426(3) .
O2 C10 1.345(4) .
O2 C9 1.458(4) .
O1 C10 1.204(4) .
C15 C21 1.419(4) .
C15 C14 1.416(4) .
C15 C16 1.424(4) .
C19 H19 0.9500 .
C19 C16 1.419(4) .
C19 C20 1.368(4) .
C21 H21 0.9500 .
C21 C22 1.362(4) .
C13 C14 1.371(4) .
C13 C18 1.411(4) .
C13 C11 1.526(4) .
C14 H14 0.9500 .
C16 C17 1.418(4) .
C20 C22 1.417(4) .
C17 H17 0.9500 .
C17 C18 1.368(4) .
C22 H22 0.9500 .
C10 C11 1.518(4) .
C18 H18 0.9500 .
C11 H11 1.0000 .
C11 C12 1.522(4) .
C23 H23A 0.9800 .
C23 H23B 0.9800 .
C23 H23C 0.9800 .
C8 H8A 0.9900 .
C8 H8B 0.9900 .
C8 C7 1.531(4) .
C8 C9 1.506(4) .
C6 C7 1.515(4) .
C6 C1 1.390(4) .
C6 C5 1.386(4) .
C7 H7A 0.9900 .
C7 H7B 0.9900 .
C1 H1 0.9500 .
C1 C2 1.380(4) .
C2 H2 0.9500 .
C2 C3 1.380(4) .
C5 H5 0.9500 .
C5 C4 1.394(4) .
C9 H9A 0.9900 .
C9 H9B 0.9900 .
C3 H3 0.9500 .
C3 C4 1.376(5) .
C4 H4 0.9500 .
C12 H12A 0.9800 .
C12 H12B 0.9800 .
C12 H12C 0.9800 .
